data_1549201
loop_
_publ_author_name
'Maro\'n, Anna'
'Czerwi\'nska, Katarzyna'
'Machura, Barbara'
'Raposo, Luis'
'Roma-Rodrigues, Catarina'
'Fernandes, Alexandra R.'
'Ma\/lecki, Jan G'
'Szlapa-Kula, Agata'
'Kula, Slawomir'
'Krompiec, Stanis\/law'

_publ_section_title
;
 Spectroscopy, electrochemistry and antiproliferative properties of
 Au(iii), Pt(ii) and Cu(ii) complexes bearing modified
 2,2':6',2''-terpyridine ligands.
;
_journal_issue 18
_journal_name_full 'Dalton transactions (Cambridge, England : 2003)'
_journal_page_first 6444
_journal_page_last 6463
_journal_paper_doi 10.1039/c8dt00558c
_journal_volume 47
_journal_year 2018
_chemical_formula_moiety 'C26 H19 Au Cl N3 O, 2(F6 P)'
_chemical_formula_sum 'C26 H19 Au Cl F12 N3 O P2'
_chemical_formula_weight 911.80
_space_group_crystal_system monoclinic
_space_group_IT_number 14
_space_group_name_Hall '-P 2ybc'
_space_group_name_H-M_alt 'P 1 21/c 1'
_symmetry_space_group_name_Hall '-P 2ybc'
_symmetry_space_group_name_H-M 'P 1 21/c 1'
_atom_sites_solution_hydrogens geom
_audit_creation_method SHELXL-2014/6
_audit_update_record
;
2018-03-26 deposited with the CCDC.
2018-04-04 downloaded from the CCDC.
;
_cell_angle_alpha 90
_cell_angle_beta 93.847(3)
_cell_angle_gamma 90
_cell_formula_units_Z 4
_cell_length_a 8.0750(3)
_cell_length_b 21.7655(9)
_cell_length_c 17.4149(6)
_cell_measurement_reflns_used 6324
_cell_measurement_temperature 295(2)
_cell_measurement_theta_max 26.2760
_cell_measurement_theta_min 3.7760
_cell_volume 3053.9(2)
_computing_cell_refinement 'CrysAlis CCD v. 1.163 (UNIL IC & KUMA 2000)'
_computing_data_collection 'CrysAlis CCD v. 1.163 (UNIL IC & KUMA 2000)'
_computing_data_reduction 'CrysAlis CCD v. 1.163 (UNIL IC & KUMA 2000)'
_computing_molecular_graphics 'Mercury (Macrae, J.Appl.Cryst. 41 (2008) 466-470'
_computing_publication_material 'Olex2 (Dolomanov et al., 2009)'
_computing_structure_refinement 'SHELXL-2014/6 (Sheldrick, 2014)'
_computing_structure_solution 'SHELXS-97 (Sheldrick, 1990)'
_diffrn_ambient_temperature 295(2)
_diffrn_measured_fraction_theta_full 0.997
_diffrn_measured_fraction_theta_max 0.881
_diffrn_measurement_device_type 'Oxford Diffraction Gemini A Ultra'
_diffrn_radiation_type MoK\a
_diffrn_radiation_wavelength 0.71073
_diffrn_reflns_av_R_equivalents 0.0421
_diffrn_reflns_av_unetI/netI 0.0637
_diffrn_reflns_Laue_measured_fraction_full 0.997
_diffrn_reflns_Laue_measured_fraction_max 0.881
_diffrn_reflns_limit_h_max 10
_diffrn_reflns_limit_h_min -10
_diffrn_reflns_limit_k_max 29
_diffrn_reflns_limit_k_min -21
_diffrn_reflns_limit_l_max 22
_diffrn_reflns_limit_l_min -22
_diffrn_reflns_number 19911
_diffrn_reflns_point_group_measured_fraction_full 0.997
_diffrn_reflns_point_group_measured_fraction_max 0.881
_diffrn_reflns_theta_full 25.242
_diffrn_reflns_theta_max 29.390
_diffrn_reflns_theta_min 3.416
_exptl_absorpt_coefficient_mu 5.111
_exptl_absorpt_correction_T_max 1.00000
_exptl_absorpt_correction_T_min 0.57523
_exptl_absorpt_correction_type multi-scan
_exptl_absorpt_process_details 'Blessing, Acta Cryst. A51 (1995) 33-38'
_exptl_crystal_colour brown
_exptl_crystal_density_diffrn 1.983
_exptl_crystal_description plate
_exptl_crystal_F_000 1752
_exptl_crystal_size_max 0.25
_exptl_crystal_size_mid 0.10
_exptl_crystal_size_min 0.06
_refine_diff_density_max 0.982
_refine_diff_density_min -0.757
_refine_diff_density_rms 0.128
_refine_ls_extinction_method none
_refine_ls_goodness_of_fit_ref 1.029
_refine_ls_hydrogen_treatment constr
_refine_ls_matrix_type full
_refine_ls_number_parameters 416
_refine_ls_number_reflns 7412
_refine_ls_number_restraints 0
_refine_ls_restrained_S_all 1.029
_refine_ls_R_factor_all 0.0871
_refine_ls_R_factor_gt 0.0515
_refine_ls_shift/su_max 0.002
_refine_ls_shift/su_mean 0.000
_refine_ls_structure_factor_coef Fsqd
_refine_ls_weighting_details 'w=1/[\s^2^(Fo^2^)+(0.0592P)^2^] where P=(Fo^2^+2Fc^2^)/3'
_refine_ls_weighting_scheme calc
_refine_ls_wR_factor_gt 0.1091
_refine_ls_wR_factor_ref 0.1248
_reflns_Friedel_coverage 0.000
_reflns_number_gt 5055
_reflns_number_total 7412
_reflns_threshold_expression 'I > 2\s(I)'
_cod_data_source_file c8dt00558c2.cif
_cod_data_source_block Au47
_cod_depositor_comments 'Adding full bibliography for 1549200--1549203.cif.'
_cod_database_code 1549201
_shelx_space_group_comment
;
The symmetry employed for this shelxl refinement is uniquely defined
by the following loop, which should always be used as a source of
symmetry information in preference to the above space-group names.
They are only intended as comments.
;
_shelxl_version_number 2014/6

loop_
_space_group_symop_operation_xyz
'x, y, z'
'-x, y+1/2, -z+1/2'
'-x, -y, -z'
'x, -y-1/2, z-1/2'

loop_
_atom_site_label
_atom_site_type_symbol
_atom_site_fract_x
_atom_site_fract_y
_atom_site_fract_z
_atom_site_U_iso_or_equiv
_atom_site_adp_type
_atom_site_occupancy
_atom_site_site_symmetry_order
_atom_site_calc_flag
_atom_site_refinement_flags_posn
_atom_site_refinement_flags_adp
Au1 Au 0.11676(3) 0.27462(2) 0.64567(2) 0.04707(11) Uani 1 1 d . .
Cl1 Cl 0.2168(2) 0.30399(10) 0.76362(9) 0.0687(5) Uani 1 1 d . .
O1 O -0.5125(7) 0.1106(3) 0.1576(2) 0.0727(15) Uani 1 1 d . .
N1 N -0.0131(6) 0.3506(2) 0.6160(3) 0.0510(13) Uani 1 1 d . .
N2 N 0.0243(6) 0.2479(3) 0.5446(3) 0.0486(12) Uani 1 1 d . .
N3 N 0.2209(6) 0.1898(2) 0.6428(3) 0.0493(12) Uani 1 1 d . .
C1 C -0.0180(9) 0.4032(4) 0.6566(4) 0.0619(19) Uani 1 1 d . .
H1 H 0.0420 0.4067 0.7039 0.074 Uiso 1 1 calc R U
C2 C -0.1122(10) 0.4517(4) 0.6277(5) 0.071(2) Uani 1 1 d . .
H2 H -0.1167 0.4876 0.6564 0.086 Uiso 1 1 calc R U
C3 C -0.1993(11) 0.4481(4) 0.5579(5) 0.079(2) Uani 1 1 d . .
H3 H -0.2607 0.4813 0.5380 0.095 Uiso 1 1 calc R U
C4 C -0.1928(9) 0.3938(3) 0.5183(4) 0.0609(18) Uani 1 1 d . .
H4 H -0.2535 0.3899 0.4712 0.073 Uiso 1 1 calc R U
C5 C -0.1000(8) 0.3455(3) 0.5459(3) 0.0513(16) Uani 1 1 d . .
C6 C -0.0844(8) 0.2865(3) 0.5072(3) 0.0486(16) Uani 1 1 d . .
C7 C -0.1644(9) 0.2657(3) 0.4399(4) 0.0550(17) Uani 1 1 d . .
H7 H -0.2412 0.2908 0.4129 0.066 Uiso 1 1 calc R U
C8 C -0.1302(8) 0.2063(3) 0.4116(4) 0.0522(16) Uani 1 1 d . .
C9 C -0.0151(8) 0.1696(3) 0.4545(3) 0.0540(16) Uani 1 1 d . .
H9 H 0.0086 0.1303 0.4374 0.065 Uiso 1 1 calc R U
C10 C 0.0631(8) 0.1913(3) 0.5218(3) 0.0488(15) Uani 1 1 d . .
C11 C 0.1792(8) 0.1592(3) 0.5750(3) 0.0496(15) Uani 1 1 d . .
C12 C 0.2469(9) 0.1030(3) 0.5635(4) 0.0638(19) Uani 1 1 d . .
H12 H 0.2199 0.0818 0.5180 0.077 Uiso 1 1 calc R U
C13 C 0.3556(9) 0.0773(4) 0.6191(4) 0.068(2) Uani 1 1 d . .
H13 H 0.4041 0.0393 0.6109 0.081 Uiso 1 1 calc R U
C14 C 0.3905(9) 0.1084(4) 0.6859(4) 0.066(2) Uani 1 1 d . .
H14 H 0.4605 0.0910 0.7245 0.079 Uiso 1 1 calc R U
C15 C 0.3237(8) 0.1645(3) 0.6964(3) 0.0556(17) Uani 1 1 d . .
H15 H 0.3503 0.1856 0.7420 0.067 Uiso 1 1 calc R U
C16 C -0.2215(9) 0.1826(3) 0.3429(3) 0.0538(16) Uani 1 1 d . .
C17 C -0.2855(9) 0.1232(3) 0.3452(3) 0.0615(18) Uani 1 1 d . .
H17 H -0.2617 0.0998 0.3893 0.074 Uiso 1 1 calc R U
C18 C -0.3829(9) 0.0972(4) 0.2851(4) 0.0652(19) Uani 1 1 d . .
H18 H -0.4241 0.0575 0.2893 0.078 Uiso 1 1 calc R U
C19 C -0.4174(8) 0.1306(3) 0.2194(3) 0.0569(17) Uani 1 1 d . .
C20 C -0.3538(8) 0.1901(3) 0.2126(3) 0.0527(17) Uani 1 1 d . .
C21 C -0.3856(9) 0.2254(4) 0.1436(4) 0.062(2) Uani 1 1 d . .
H25 H -0.4522 0.2094 0.1028 0.074 Uiso 1 1 calc R U
C22 C -0.3178(12) 0.2825(4) 0.1382(5) 0.075(3) Uani 1 1 d . .
H24 H -0.3427 0.3058 0.0941 0.090 Uiso 1 1 calc R U
C23 C -0.2139(10) 0.3064(4) 0.1962(4) 0.068(2) Uani 1 1 d . .
H23 H -0.1644 0.3445 0.1898 0.082 Uiso 1 1 calc R U
C24 C -0.1827(9) 0.2751(3) 0.2626(4) 0.0592(19) Uani 1 1 d . .
H22 H -0.1130 0.2922 0.3015 0.071 Uiso 1 1 calc R U
C25 C -0.2543(8) 0.2166(3) 0.2738(3) 0.0494(16) Uani 1 1 d . .
C26 C -0.5789(11) 0.0495(5) 0.1602(4) 0.086(3) Uani 1 1 d . .
H26A H -0.6425 0.0409 0.1128 0.129 Uiso 1 1 calc R U
H26B H -0.6490 0.0462 0.2023 0.129 Uiso 1 1 calc R U
H26C H -0.4895 0.0205 0.1670 0.129 Uiso 1 1 calc R U
P1 P 0.3219(3) 0.13426(11) 0.92591(10) 0.0673(5) Uani 1 1 d . .
F1 F 0.4615(7) 0.1623(3) 0.8794(3) 0.128(2) Uani 1 1 d . .
F2 F 0.1817(9) 0.1039(4) 0.9702(4) 0.164(3) Uani 1 1 d . .
F3 F 0.3583(17) 0.1763(4) 0.9931(4) 0.245(6) Uani 1 1 d . .
F4 F 0.1973(9) 0.1803(4) 0.8861(4) 0.156(3) Uani 1 1 d . .
F5 F 0.2920(10) 0.0877(3) 0.8591(3) 0.142(2) Uani 1 1 d . .
F6 F 0.4403(7) 0.0834(3) 0.9648(3) 0.132(2) Uani 1 1 d . .
P2 P 0.1502(3) -0.00952(10) 0.36381(10) 0.0658(5) Uani 1 1 d . .
F7 F 0.2981(10) 0.0142(5) 0.4184(5) 0.194(4) Uani 1 1 d . .
F8 F 0.0106(9) -0.0353(5) 0.3117(4) 0.203(5) Uani 1 1 d . .
F9 F 0.0250(7) 0.0168(3) 0.4202(3) 0.1112(19) Uani 1 1 d . .
F10 F 0.1440(12) 0.0527(4) 0.3222(4) 0.191(4) Uani 1 1 d . .
F11 F 0.2806(8) -0.0347(3) 0.3087(3) 0.120(2) Uani 1 1 d . .
F12 F 0.1593(13) -0.0703(3) 0.4069(4) 0.176(4) Uani 1 1 d . .

loop_
_atom_site_aniso_label
_atom_site_aniso_U_11
_atom_site_aniso_U_22
_atom_site_aniso_U_33
_atom_site_aniso_U_23
_atom_site_aniso_U_13
_atom_site_aniso_U_12
Au1 0.04261(16) 0.04893(19) 0.05000(16) -0.00389(10) 0.00554(10) -0.00108(11)
Cl1 0.0682(12) 0.0766(14) 0.0603(9) -0.0134(9) -0.0039(8) -0.0034(10)
O1 0.084(4) 0.083(4) 0.049(2) -0.005(2) -0.007(2) -0.001(3)
N1 0.045(3) 0.049(3) 0.060(3) -0.006(2) 0.012(2) 0.007(3)
N2 0.042(3) 0.051(3) 0.052(3) -0.001(3) 0.000(2) 0.002(3)
N3 0.050(3) 0.042(3) 0.056(3) -0.002(2) 0.004(2) 0.004(3)
C1 0.062(5) 0.058(5) 0.066(4) -0.016(3) 0.006(3) -0.008(4)
C2 0.073(5) 0.049(5) 0.092(5) -0.024(4) 0.001(4) 0.007(4)
C3 0.083(6) 0.059(6) 0.095(6) -0.002(4) 0.005(5) 0.026(5)
C4 0.065(5) 0.050(5) 0.068(4) -0.003(3) 0.007(3) 0.012(4)
C5 0.044(4) 0.052(4) 0.059(3) -0.002(3) 0.012(3) 0.004(3)
C6 0.043(4) 0.053(4) 0.051(3) 0.001(3) 0.010(3) 0.002(3)
C7 0.047(4) 0.064(5) 0.054(4) 0.003(3) 0.004(3) 0.013(3)
C8 0.050(4) 0.050(4) 0.057(3) 0.000(3) 0.005(3) 0.008(3)
C9 0.058(4) 0.041(4) 0.062(4) 0.000(3) 0.000(3) 0.008(3)
C10 0.048(4) 0.044(4) 0.055(3) -0.006(3) 0.003(3) 0.000(3)
C11 0.043(4) 0.052(4) 0.054(3) -0.002(3) 0.004(3) -0.002(3)
C12 0.077(5) 0.047(5) 0.067(4) -0.008(3) -0.005(4) 0.015(4)
C13 0.063(5) 0.062(5) 0.077(4) 0.004(4) -0.005(4) 0.012(4)
C14 0.056(4) 0.075(6) 0.065(4) 0.010(4) -0.005(3) 0.009(4)
C15 0.053(4) 0.062(5) 0.052(3) 0.005(3) 0.005(3) 0.003(4)
C16 0.065(4) 0.050(4) 0.046(3) 0.002(3) 0.002(3) 0.014(4)
C17 0.078(5) 0.052(5) 0.052(3) 0.010(3) -0.010(3) -0.004(4)
C18 0.081(5) 0.052(5) 0.061(4) 0.005(3) -0.012(3) -0.007(4)
C19 0.058(4) 0.062(5) 0.050(3) -0.008(3) 0.001(3) 0.005(4)
C20 0.057(4) 0.064(5) 0.039(3) 0.003(3) 0.011(3) 0.013(4)
C21 0.066(5) 0.070(6) 0.051(4) 0.004(3) 0.013(3) 0.022(4)
C22 0.082(6) 0.078(7) 0.068(5) 0.030(4) 0.027(4) 0.031(5)
C23 0.080(6) 0.054(5) 0.073(5) 0.013(4) 0.022(4) 0.004(4)
C24 0.057(4) 0.059(5) 0.063(4) 0.005(3) 0.020(3) 0.011(4)
C25 0.047(4) 0.050(4) 0.052(3) 0.004(3) 0.010(3) 0.010(3)
C26 0.090(6) 0.100(8) 0.066(4) -0.013(4) -0.004(4) -0.021(6)
P1 0.0658(13) 0.0827(16) 0.0528(9) 0.0020(9) -0.0005(8) 0.0098(11)
F1 0.087(4) 0.149(6) 0.148(5) 0.032(4) 0.013(3) -0.037(4)
F2 0.129(5) 0.194(8) 0.180(6) 0.079(6) 0.092(5) 0.053(5)
F3 0.480(18) 0.147(8) 0.097(4) -0.046(5) -0.071(7) -0.021(10)
F4 0.127(5) 0.172(7) 0.171(6) 0.087(5) 0.017(4) 0.066(5)
F5 0.180(7) 0.140(6) 0.109(4) -0.028(4) 0.024(4) -0.031(5)
F6 0.094(4) 0.150(6) 0.152(5) 0.056(4) 0.002(3) 0.040(4)
P2 0.0812(14) 0.0533(13) 0.0644(10) 0.0020(9) 0.0168(10) 0.0097(11)
F7 0.130(6) 0.234(10) 0.214(7) -0.130(7) -0.025(5) 0.008(6)
F8 0.112(5) 0.347(14) 0.148(6) -0.130(8) -0.003(4) -0.018(7)
F9 0.145(5) 0.090(4) 0.106(3) -0.005(3) 0.059(3) 0.019(4)
F10 0.268(10) 0.120(6) 0.195(7) 0.096(5) 0.102(7) 0.083(6)
F11 0.124(4) 0.116(5) 0.126(4) -0.017(3) 0.059(3) 0.016(4)
F12 0.311(11) 0.080(5) 0.148(5) 0.033(4) 0.092(6) 0.046(6)

loop_
_atom_type_symbol
_atom_type_description
_atom_type_scat_dispersion_real
_atom_type_scat_dispersion_imag
_atom_type_scat_source
C C 0.0033 0.0016 'International Tables Vol C Tables 4.2.6.8 and 6.1.1.4'
H H 0.0000 0.0000 'International Tables Vol C Tables 4.2.6.8 and 6.1.1.4'
N N 0.0061 0.0033 'International Tables Vol C Tables 4.2.6.8 and 6.1.1.4'
O O 0.0106 0.0060 'International Tables Vol C Tables 4.2.6.8 and 6.1.1.4'
F F 0.0171 0.0103 'International Tables Vol C Tables 4.2.6.8 and 6.1.1.4'
P P 0.1023 0.0942 'International Tables Vol C Tables 4.2.6.8 and 6.1.1.4'
Cl Cl 0.1484 0.1585 'International Tables Vol C Tables 4.2.6.8 and 6.1.1.4'
Au Au -2.0133 8.8022 'International Tables Vol C Tables 4.2.6.8 and 6.1.1.4'

loop_
_geom_angle_atom_site_label_1
_geom_angle_atom_site_label_2
_geom_angle_atom_site_label_3
_geom_angle
N2 Au1 N1 81.5(2)
N2 Au1 N3 80.9(2)
N1 Au1 N3 162.3(2)
N2 Au1 Cl1 178.27(16)
N1 Au1 Cl1 98.65(15)
N3 Au1 Cl1 99.01(15)
C19 O1 C26 117.9(6)
C1 N1 C5 120.2(6)
C1 N1 Au1 126.7(5)
C5 N1 Au1 113.0(4)
C10 N2 C6 125.9(5)
C10 N2 Au1 117.3(4)
C6 N2 Au1 116.5(5)
C15 N3 C11 120.4(6)
C15 N3 Au1 127.0(5)
C11 N3 Au1 112.5(4)
N1 C1 C2 119.7(6)
C3 C2 C1 121.4(7)
C2 C3 C4 117.5(8)
C5 C4 C3 121.8(7)
C4 C5 N1 119.3(6)
C4 C5 C6 125.4(6)
N1 C5 C6 115.3(6)
N2 C6 C7 117.4(6)
N2 C6 C5 113.4(6)
C7 C6 C5 129.2(6)
C6 C7 C8 120.3(6)
C9 C8 C7 118.2(6)
C9 C8 C16 121.1(6)
C7 C8 C16 120.6(6)
C10 C9 C8 120.4(6)
N2 C10 C9 117.8(6)
N2 C10 C11 114.0(5)
C9 C10 C11 128.1(6)
C12 C11 N3 119.0(6)
C12 C11 C10 126.0(6)
N3 C11 C10 115.1(6)
C11 C12 C13 120.2(7)
C14 C13 C12 119.0(7)
C15 C14 C13 120.2(7)
N3 C15 C14 121.1(6)
C17 C16 C25 117.4(6)
C17 C16 C8 118.2(6)
C25 C16 C8 124.4(7)
C18 C17 C16 123.3(6)
C19 C18 C17 119.1(7)
O1 C19 C18 124.5(7)
O1 C19 C20 115.1(6)
C18 C19 C20 120.5(6)
C19 C20 C25 120.5(6)
C19 C20 C21 121.3(6)
C25 C20 C21 118.2(7)
C22 C21 C20 119.7(7)
C21 C22 C23 121.5(7)
C24 C23 C22 120.6(8)
C23 C24 C25 121.2(8)
C20 C25 C24 118.6(6)
C20 C25 C16 119.2(6)
C24 C25 C16 122.0(7)
F3 P1 F4 92.4(5)
F3 P1 F5 176.3(5)
F4 P1 F5 91.3(4)
F3 P1 F1 93.2(6)
F4 P1 F1 89.1(4)
F5 P1 F1 87.0(4)
F3 P1 F2 89.0(6)
F4 P1 F2 91.4(4)
F5 P1 F2 90.8(5)
F1 P1 F2 177.7(5)
F3 P1 F6 90.7(5)
F4 P1 F6 175.9(5)
F5 P1 F6 85.6(4)
F1 P1 F6 93.4(4)
F2 P1 F6 86.0(3)
F8 P2 F12 89.0(6)
F8 P2 F10 92.6(6)
F12 P2 F10 178.4(6)
F8 P2 F9 91.5(4)
F12 P2 F9 91.2(3)
F10 P2 F9 88.3(4)
F8 P2 F7 177.4(6)
F12 P2 F7 88.7(6)
F10 P2 F7 89.8(6)
F9 P2 F7 89.8(4)
F8 P2 F11 90.4(4)
F12 P2 F11 89.2(4)
F10 P2 F11 91.2(4)
F9 P2 F11 178.1(4)
F7 P2 F11 88.3(4)

loop_
_geom_bond_atom_site_label_1
_geom_bond_atom_site_label_2
_geom_bond_distance
Au1 N2 1.954(5)
Au1 N1 2.007(5)
Au1 N3 2.030(5)
Au1 Cl1 2.2490(16)
O1 C19 1.352(8)
O1 C26 1.436(10)
N1 C1 1.347(8)
N1 C5 1.371(8)
N2 C10 1.338(9)
N2 C6 1.350(9)
N3 C15 1.327(8)
N3 C11 1.379(8)
C1 C2 1.376(11)
C2 C3 1.365(11)
C3 C4 1.372(10)
C4 C5 1.360(9)
C5 C6 1.461(9)
C6 C7 1.374(9)
C7 C8 1.417(9)
C8 C9 1.403(9)
C8 C16 1.458(9)
C9 C10 1.377(9)
C10 C11 1.453(9)
C11 C12 1.360(9)
C12 C13 1.381(9)
C13 C14 1.358(10)
C14 C15 1.353(10)
C16 C17 1.394(10)
C16 C25 1.421(9)
C17 C18 1.388(9)
C18 C19 1.369(9)
C19 C20 1.400(10)
C20 C25 1.415(9)
C20 C21 1.434(9)
C21 C22 1.366(11)
C22 C23 1.371(11)
C23 C24 1.351(10)
C24 C25 1.416(9)
P1 F3 1.499(7)
P1 F4 1.550(6)
P1 F5 1.550(6)
P1 F1 1.556(6)
P1 F2 1.558(6)
P1 F6 1.584(6)
P2 F8 1.508(7)
P2 F12 1.520(6)
P2 F10 1.535(6)
P2 F9 1.565(5)
P2 F7 1.564(7)
P2 F11 1.570(5)

loop_
_geom_hbond_atom_site_label_D
_geom_hbond_atom_site_label_H
_geom_hbond_atom_site_label_A
_geom_hbond_distance_DH
_geom_hbond_distance_HA
_geom_hbond_distance_DA
_geom_hbond_angle_DHA
_geom_hbond_site_symmetry_A
C1 H1 Cl1 0.93 2.81 3.355(8) 118.8 .
C1 H1 F10 0.93 2.34 3.232(10) 160.4 4_566
C4 H4 F6 0.93 2.54 3.086(9) 118.2 4_465
C9 H9 F9 0.93 2.49 3.397(9) 164.5 .
C12 H12 F7 0.93 2.39 3.230(10) 149.9 .
C14 H14 F11 0.93 2.52 3.099(10) 120.3 3_656
C15 H15 Cl1 0.93 2.83 3.387(8) 119.8 .
C15 H15 F1 0.93 2.55 3.304(9) 138.4 .
C23 H23 F12 0.93 2.51 3.275(10) 140.0 2
C21 H25 F3 0.93 2.47 3.400(11) 174.7 1_454
